data_4067371
loop_
_publ_author_name
'Yoder, Claude H.'
'Agee, Tamara M.'
'Griffith, Allison K.'
'Schaeffer, Charles D.'
'Carroll, Mary J.'
'DeToma, Alaina S.'
'Fleisher, Adam J.'
'Gettel, Cameron J.'
'Rheingold, Arnold L.'

_publ_section_title
;
 Use of73Ge NMR Spectroscopy and X-ray Crystallography for the Study of
 Electronic Interactions in Substituted Tetrakis(phenyl)-, -(phenoxy)-,
 and -(thiophenoxy)germanes
;
_journal_issue 3
_journal_name_full Organometallics
_journal_page_first 582
_journal_paper_doi 10.1021/om900905c
_journal_volume 29
_journal_year 2010
_chemical_formula_sum 'C28 H28 Ge S4'
_chemical_formula_weight 565.33
_chemical_name_systematic
; 
 tetrakis(o-methylthiophenoxy)germane 
;
_space_group_IT_number 15
_symmetry_cell_setting monoclinic
_symmetry_space_group_name_Hall '-C 2yc'
_symmetry_space_group_name_H-M 'C 1 2/c 1'
_atom_sites_solution_hydrogens geom
_atom_sites_solution_primary direct
_atom_sites_solution_secondary difmap
_audit_creation_method SHELXL-97
_cell_angle_alpha 90.00
_cell_angle_beta 104.424(3)
_cell_angle_gamma 90.00
_cell_formula_units_Z 4
_cell_length_a 7.414(2)
_cell_length_b 25.203(8)
_cell_length_c 14.182(4)
_cell_measurement_reflns_used 7133
_cell_measurement_temperature 150(2)
_cell_measurement_theta_max 25.48
_cell_measurement_theta_min 2.19
_cell_volume 2566.4(13)
_computing_cell_refinement 'Bruker SAINT'
_computing_data_collection 'Bruker APEX2'
_computing_data_reduction 'Bruker SAINT'
_computing_molecular_graphics 'Bruker SHELXTL'
_computing_publication_material 'Bruker SHELXTL'
_computing_structure_refinement 'SHELXL-97 (Sheldrick, 1997)'
_computing_structure_solution 'SHELXS-97 (Sheldrick, 1990)'
_diffrn_ambient_temperature 150(2)
_diffrn_measured_fraction_theta_full 0.989
_diffrn_measured_fraction_theta_max 0.986
_diffrn_measurement_device_type 'Bruker APEX-II CCD'
_diffrn_measurement_method '\f and \w scans'
_diffrn_radiation_monochromator graphite
_diffrn_radiation_source 'fine-focus sealed tube'
_diffrn_radiation_type MoK\a
_diffrn_radiation_wavelength 0.71073
_diffrn_reflns_av_R_equivalents 0.0541
_diffrn_reflns_av_sigmaI/netI 0.0332
_diffrn_reflns_limit_h_max 8
_diffrn_reflns_limit_h_min -8
_diffrn_reflns_limit_k_max 30
_diffrn_reflns_limit_k_min -30
_diffrn_reflns_limit_l_max 17
_diffrn_reflns_limit_l_min -17
_diffrn_reflns_number 13651
_diffrn_reflns_theta_full 25.00
_diffrn_reflns_theta_max 25.54
_diffrn_reflns_theta_min 1.62
_exptl_absorpt_coefficient_mu 1.535
_exptl_absorpt_correction_T_max 0.6560
_exptl_absorpt_correction_T_min 0.5932
_exptl_absorpt_correction_type multi-scan
_exptl_absorpt_process_details sadabs
_exptl_crystal_colour colourless
_exptl_crystal_density_diffrn 1.463
_exptl_crystal_density_method 'not measured'
_exptl_crystal_description block
_exptl_crystal_F_000 1168
_exptl_crystal_size_max 0.38
_exptl_crystal_size_mid 0.34
_exptl_crystal_size_min 0.30
_refine_diff_density_max 0.445
_refine_diff_density_min -0.289
_refine_diff_density_rms 0.057
_refine_ls_extinction_method none
_refine_ls_goodness_of_fit_ref 1.027
_refine_ls_hydrogen_treatment constr
_refine_ls_matrix_type full
_refine_ls_number_parameters 152
_refine_ls_number_reflns 2367
_refine_ls_number_restraints 0
_refine_ls_restrained_S_all 1.027
_refine_ls_R_factor_all 0.0263
_refine_ls_R_factor_gt 0.0243
_refine_ls_shift/su_max 0.001
_refine_ls_shift/su_mean 0.000
_refine_ls_structure_factor_coef Fsqd
_refine_ls_weighting_details 'calc w=1/[\s^2^(Fo^2^)+(0.0280P)^2^+2.8000P] where P=(Fo^2^+2Fc^2^)/3'
_refine_ls_weighting_scheme calc
_refine_ls_wR_factor_gt 0.0627
_refine_ls_wR_factor_ref 0.0644
_reflns_number_gt 2220
_reflns_number_total 2367
_reflns_threshold_expression >2sigma(I)
_cod_data_source_file om900905c_si_001.cif
_cod_data_source_block schaef11
_cod_depositor_comments
;
The following automatic conversions were performed:

'_symmetry_cell_setting' value 'Monoclinic' changed to 'monoclinic'
according to /home/saulius/struct/CIF-dictionaries/cif_core.dic
dictionary named 'cif_core.dic' version 2.4.1 from 2010-06-29.

Automatic conversion script
Id: cif_fix_values 1715 2011-07-08 13:25:40Z adriana 
;
_cod_original_cell_volume 2566.5(13)
_cod_original_sg_symbol_H-M C2/c
_cod_database_code 4067371

loop_
_symmetry_equiv_pos_as_xyz
'x, y, z'
'-x, y, -z+1/2'
'x+1/2, y+1/2, z'
'-x+1/2, y+1/2, -z+1/2'
'-x, -y, -z'
'x, -y, z-1/2'
'-x+1/2, -y+1/2, -z'
'x+1/2, -y+1/2, z-1/2'

loop_
_atom_site_label
_atom_site_type_symbol
_atom_site_fract_x
_atom_site_fract_y
_atom_site_fract_z
_atom_site_U_iso_or_equiv
_atom_site_adp_type
_atom_site_occupancy
_atom_site_symmetry_multiplicity
_atom_site_calc_flag
_atom_site_refinement_flags
Ge1 Ge 0.0000 0.100795(9) 0.7500 0.01495(10) Uani 1 2 d S
S1 S -0.06629(6) 0.147344(17) 0.61250(3) 0.01930(12) Uani 1 1 d .
S2 S -0.23365(6) 0.055072(17) 0.78134(3) 0.02002(12) Uani 1 1 d .
C1 C -0.2500(3) 0.19096(7) 0.62395(12) 0.0188(4) Uani 1 1 d .
C2 C -0.4254(3) 0.16959(8) 0.62237(13) 0.0224(4) Uani 1 1 d .
H2 H -0.4415 0.1330 0.6211 0.027 Uiso 1 1 calc R
C3 C -0.5744(3) 0.20245(8) 0.62268(13) 0.0250(4) Uani 1 1 d .
H3 H -0.6901 0.1882 0.6224 0.030 Uiso 1 1 calc R
C4 C -0.5493(3) 0.25696(8) 0.62341(13) 0.0251(4) Uani 1 1 d .
H4 H -0.6490 0.2793 0.6234 0.030 Uiso 1 1 calc R
C5 C -0.3774(3) 0.27832(7) 0.62416(13) 0.0226(4) Uani 1 1 d .
H5 H -0.3637 0.3150 0.6240 0.027 Uiso 1 1 calc R
C6 C -0.2231(3) 0.24599(7) 0.62518(12) 0.0200(4) Uani 1 1 d .
C7 C -0.0386(3) 0.27032(7) 0.62489(13) 0.0239(4) Uani 1 1 d .
H7A H 0.0563 0.2555 0.6770 0.036 Uiso 1 1 calc R
H7B H -0.0445 0.3080 0.6337 0.036 Uiso 1 1 calc R
H7C H -0.0097 0.2630 0.5638 0.036 Uiso 1 1 calc R
C8 C -0.2457(2) -0.00365(7) 0.70910(13) 0.0185(4) Uani 1 1 d .
C9 C -0.2496(3) -0.05289(7) 0.75507(13) 0.0198(4) Uani 1 1 d .
C10 C -0.2639(3) -0.09808(7) 0.69745(14) 0.0244(4) Uani 1 1 d .
H10 H -0.2658 -0.1312 0.7262 0.029 Uiso 1 1 calc R
C11 C -0.2754(3) -0.09531(7) 0.59849(15) 0.0260(4) Uani 1 1 d .
H11 H -0.2840 -0.1262 0.5619 0.031 Uiso 1 1 calc R
C12 C -0.2742(3) -0.04642(8) 0.55434(14) 0.0260(4) Uani 1 1 d .
H12 H -0.2827 -0.0443 0.4879 0.031 Uiso 1 1 calc R
C13 C -0.2601(3) -0.00062(7) 0.60998(13) 0.0224(4) Uani 1 1 d .
H13 H -0.2602 0.0324 0.5805 0.027 Uiso 1 1 calc R
C14 C -0.2411(3) -0.05705(7) 0.86217(13) 0.0253(4) Uani 1 1 d .
H14A H -0.1335 -0.0384 0.8989 0.038 Uiso 1 1 calc R
H14B H -0.2330 -0.0937 0.8811 0.038 Uiso 1 1 calc R
H14C H -0.3514 -0.0417 0.8746 0.038 Uiso 1 1 calc R

loop_
_atom_site_aniso_label
_atom_site_aniso_U_11
_atom_site_aniso_U_22
_atom_site_aniso_U_33
_atom_site_aniso_U_23
_atom_site_aniso_U_13
_atom_site_aniso_U_12
Ge1 0.01715(16) 0.01222(15) 0.01554(15) 0.000 0.00421(10) 0.000
S1 0.0206(2) 0.0194(2) 0.0187(2) 0.00432(16) 0.00631(18) 0.00215(17)
S2 0.0243(3) 0.0162(2) 0.0223(2) -0.00188(16) 0.01094(19) -0.00328(17)
C1 0.0221(10) 0.0201(9) 0.0131(8) 0.0022(7) 0.0022(7) 0.0037(7)
C2 0.0233(10) 0.0230(9) 0.0195(9) 0.0027(7) 0.0024(7) -0.0015(7)
C3 0.0204(10) 0.0304(11) 0.0244(10) 0.0026(8) 0.0061(8) -0.0045(8)
C4 0.0266(11) 0.0270(10) 0.0215(9) 0.0001(7) 0.0058(8) 0.0033(8)
C5 0.0273(11) 0.0220(10) 0.0178(9) -0.0003(7) 0.0040(7) -0.0004(8)
C6 0.0249(10) 0.0213(9) 0.0118(8) 0.0006(7) 0.0008(7) -0.0015(7)
C7 0.0262(10) 0.0228(10) 0.0215(9) 0.0016(7) 0.0036(8) -0.0026(8)
C8 0.0174(9) 0.0159(8) 0.0216(9) -0.0021(7) 0.0034(7) -0.0023(7)
C9 0.0177(9) 0.0205(9) 0.0205(9) 0.0000(7) 0.0031(7) -0.0011(7)
C10 0.0289(11) 0.0171(9) 0.0248(10) 0.0034(7) 0.0022(8) -0.0016(7)
C11 0.0310(11) 0.0186(9) 0.0271(10) -0.0054(7) 0.0049(8) -0.0027(8)
C12 0.0314(11) 0.0276(10) 0.0193(9) -0.0030(7) 0.0072(8) -0.0042(8)
C13 0.0245(10) 0.0186(9) 0.0241(9) 0.0033(7) 0.0059(8) -0.0032(7)
C14 0.0326(11) 0.0197(9) 0.0222(9) 0.0023(7) 0.0043(8) -0.0017(8)

loop_
_atom_type_symbol
_atom_type_description
_atom_type_scat_dispersion_real
_atom_type_scat_dispersion_imag
_atom_type_scat_source
C C 0.0033 0.0016 'International Tables Vol C Tables 4.2.6.8 and 6.1.1.4'
H H 0.0000 0.0000 'International Tables Vol C Tables 4.2.6.8 and 6.1.1.4'
S S 0.1246 0.1234 'International Tables Vol C Tables 4.2.6.8 and 6.1.1.4'
Ge Ge 0.1547 1.8001 'International Tables Vol C Tables 4.2.6.8 and 6.1.1.4'

loop_
_geom_angle_atom_site_label_1
_geom_angle_atom_site_label_2
_geom_angle_atom_site_label_3
_geom_angle
_geom_angle_site_symmetry_1
_geom_angle_site_symmetry_3
S2 Ge1 S2 117.33(3) 2_556 .
S2 Ge1 S1 96.41(2) 2_556 .
S2 Ge1 S1 115.93(2) . .
S2 Ge1 S1 115.93(2) 2_556 2_556
S2 Ge1 S1 96.41(2) . 2_556
S1 Ge1 S1 116.30(3) . 2_556
C1 S1 Ge1 104.57(6) . .
C8 S2 Ge1 104.21(6) . .
C6 C1 C2 120.59(17) . .
C6 C1 S1 120.02(15) . .
C2 C1 S1 119.11(14) . .
C3 C2 C1 120.58(17) . .
C2 C3 C4 119.23(18) . .
C5 C4 C3 120.55(18) . .
C4 C5 C6 121.51(18) . .
C1 C6 C5 117.53(17) . .
C1 C6 C7 122.13(17) . .
C5 C6 C7 120.31(16) . .
C13 C8 C9 120.94(16) . .
C13 C8 S2 121.04(14) . .
C9 C8 S2 117.95(14) . .
C10 C9 C8 117.27(17) . .
C10 C9 C14 120.85(17) . .
C8 C9 C14 121.87(16) . .
C11 C10 C9 122.01(17) . .
C12 C11 C10 119.83(17) . .
C11 C12 C13 119.46(18) . .
C8 C13 C12 120.47(17) . .

loop_
_geom_bond_atom_site_label_1
_geom_bond_atom_site_label_2
_geom_bond_distance
_geom_bond_site_symmetry_2
Ge1 S2 2.2158(7) 2_556
Ge1 S2 2.2159(7) .
Ge1 S1 2.2233(7) .
Ge1 S1 2.2233(7) 2_556
S1 C1 1.7887(19) .
S2 C8 1.7894(18) .
C1 C6 1.401(3) .
C1 C2 1.403(3) .
C2 C3 1.381(3) .
C3 C4 1.386(3) .
C4 C5 1.381(3) .
C5 C6 1.402(3) .
C6 C7 1.500(3) .
C8 C13 1.385(3) .
C8 C9 1.405(3) .
C9 C10 1.390(3) .
C9 C14 1.508(3) .
C10 C11 1.386(3) .
C11 C12 1.383(3) .
C12 C13 1.387(3) .
